data_4122401
loop_
_publ_author_name
'Ota, Yusuke'
'Ito, Shingo'
'Kuroda, Jun-Ichi'
'Okumura, Yoshikuni'
'Nozaki, Kyoko'

_publ_section_title
;
 Quantification of the Steric Influence of Alkylphosphine-Sulfonate
 Ligands on Polymerization, Leading to High-Molecular-Weight Copolymers of
 Ethylene and Polar Monomers.
;
_journal_issue 34
_journal_name_full 'Journal of the American Chemical Society'
_journal_page_first 11898
_journal_paper_doi 10.1021/ja505558e
_journal_volume 136
_journal_year 2014
_chemical_formula_sum 'C20 H30 N O3 P Pd S'
_chemical_formula_weight 501.88
_chemical_name_systematic
; 
 ? 
;
_space_group_IT_number 14
_symmetry_cell_setting monoclinic
_symmetry_space_group_name_Hall '-P 2ybc'
_symmetry_space_group_name_H-M 'P 1 21/c 1'
_atom_sites_solution_hydrogens geom
_atom_sites_solution_primary direct
_atom_sites_solution_secondary difmap
_audit_creation_method SHELXL-97
_cell_angle_alpha 90.000
_cell_angle_beta 91.825(4)
_cell_angle_gamma 90.000
_cell_formula_units_Z 4
_cell_length_a 13.797(12)
_cell_length_b 8.394(7)
_cell_length_c 18.318(16)
_cell_measurement_reflns_used 5857
_cell_measurement_temperature 103.1500
_cell_measurement_theta_max 27.4835
_cell_measurement_theta_min 3.0357
_cell_volume 2120(3)
_computing_cell_refinement 'RIGAKU CrystalClear'
_computing_data_collection 'RIGAKU CrystalClear'
_computing_data_reduction 'RIGAKU CrystalClear'
_computing_molecular_graphics ORTEP-III
_computing_structure_refinement 'SHELXL-97 (Sheldrick, 1997)'
_computing_structure_solution SIR-97
_diffrn_ambient_temperature 103(2)
_diffrn_detector_area_resol_mean 7.31
_diffrn_measured_fraction_theta_full 0.997
_diffrn_measured_fraction_theta_max 0.997
_diffrn_measurement_device_type 'RIGAKU/MSC Mercury CCD'
_diffrn_measurement_method 'omega scans'
_diffrn_radiation_monochromator graphite
_diffrn_radiation_source 'fine-focus sealed tube'
_diffrn_radiation_type MoK\a
_diffrn_radiation_wavelength 0.71070
_diffrn_reflns_av_R_equivalents 0.0732
_diffrn_reflns_av_sigmaI/netI 0.0756
_diffrn_reflns_limit_h_max 16
_diffrn_reflns_limit_h_min -16
_diffrn_reflns_limit_k_max 9
_diffrn_reflns_limit_k_min -8
_diffrn_reflns_limit_l_max 21
_diffrn_reflns_limit_l_min -21
_diffrn_reflns_number 13163
_diffrn_reflns_theta_full 25.00
_diffrn_reflns_theta_max 25.00
_diffrn_reflns_theta_min 3.03
_exptl_absorpt_coefficient_mu 1.069
_exptl_absorpt_correction_T_max 0.9485
_exptl_absorpt_correction_T_min 0.7759
_exptl_absorpt_correction_type multi-scan
_exptl_absorpt_process_details 'Jacobson, R. (1998) Private communication'
_exptl_crystal_colour Colorless
_exptl_crystal_density_diffrn 1.572
_exptl_crystal_density_method 'not measured'
_exptl_crystal_description Block
_exptl_crystal_F_000 1032
_exptl_crystal_size_max 0.25
_exptl_crystal_size_mid 0.15
_exptl_crystal_size_min 0.05
_refine_diff_density_max 1.761
_refine_diff_density_min -1.186
_refine_diff_density_rms 0.160
_refine_ls_extinction_method none
_refine_ls_goodness_of_fit_ref 1.233
_refine_ls_hydrogen_treatment constr
_refine_ls_matrix_type full
_refine_ls_number_parameters 251
_refine_ls_number_reflns 3712
_refine_ls_number_restraints 0
_refine_ls_restrained_S_all 1.233
_refine_ls_R_factor_all 0.0956
_refine_ls_R_factor_gt 0.0819
_refine_ls_shift/su_max 0.012
_refine_ls_shift/su_mean 0.001
_refine_ls_structure_factor_coef Fsqd
_refine_ls_weighting_details 'calc w=1/[\s^2^(Fo^2^)+(0.0518P)^2^+12.8409P] where P=(Fo^2^+2Fc^2^)/3'
_refine_ls_weighting_scheme calc
_refine_ls_wR_factor_gt 0.1676
_refine_ls_wR_factor_ref 0.1764
_reflns_number_gt 3277
_reflns_number_total 3712
_reflns_threshold_expression >2sigma(I)
_cod_data_source_file ja505558e_si_005.cif
_cod_data_source_block iprpdmel
_cod_depositor_comments
;
The following automatic conversions were performed:
'_atom_site_symetry_multiplicity' tag replaced with
'_atom_site_symmetry_multiplicity'.

Automatic conversion script
Id: cif_correct_tags 1440 2010-10-19 06:21:57Z saulius 

The following automatic conversions were performed:

'_exptl_absorpt_correction_type' value 'Multi-scan' changed to
'multi-scan' according to
/usr/data/users/saulius/crontab/automatic-downloads/rss-feeds/ACS/lib/dictionaries/cif_core.dic
dictionary named 'cif_core.dic' version 2.4.2 from 2011-04-26.

Automatic conversion script
Id: cif_fix_values 2281 2013-09-26 08:29:07Z andrius 

 Adding full bibliography for 4122399--4122404.cif.
;
_cod_original_sg_symbol_H-M P21/c
_cod_database_code 4122401

loop_
_symmetry_equiv_pos_as_xyz
'x, y, z'
'-x, y+1/2, -z+1/2'
'-x, -y, -z'
'x, -y-1/2, z-1/2'

loop_
_atom_site_label
_atom_site_type_symbol
_atom_site_fract_x
_atom_site_fract_y
_atom_site_fract_z
_atom_site_U_iso_or_equiv
_atom_site_adp_type
_atom_site_occupancy
_atom_site_symmetry_multiplicity
_atom_site_calc_flag
_atom_site_refinement_flags
Pd1 Pd 0.85361(4) 0.22246(8) 0.60694(3) 0.0227(2) Uani 1 1 d .
P1 P 0.70898(15) 0.2951(2) 0.56104(11) 0.0209(5) Uani 1 1 d .
S1 S 0.72044(14) 0.1139(3) 0.73234(10) 0.0240(5) Uani 1 1 d .
O1 O 0.8015(4) 0.2188(6) 0.7148(3) 0.0216(12) Uani 1 1 d .
O2 O 0.7268(4) -0.0395(7) 0.6975(3) 0.0267(13) Uani 1 1 d .
N1 N 0.9944(5) 0.1511(8) 0.6462(3) 0.0249(15) Uani 1 1 d .
C1 C 0.9114(6) 0.2231(10) 0.5067(4) 0.0240(18) Uani 1 1 d .
H1 H 0.9669 0.2959 0.5066 0.036 Uiso 1 1 calc R
H2 H 0.8623 0.2585 0.4704 0.036 Uiso 1 1 calc R
H3 H 0.9328 0.1153 0.4946 0.036 Uiso 1 1 calc R
C6 C 0.6131(5) 0.2035(9) 0.6944(4) 0.0209(17) Uani 1 1 d .
O3 O 0.7091(4) 0.1102(8) 0.8102(3) 0.0341(15) Uani 1 1 d .
C20 C 0.6090(6) 0.2712(10) 0.6242(4) 0.0236(18) Uani 1 1 d .
C17 C 1.0173(5) -0.0045(10) 0.6499(4) 0.0220(18) Uani 1 1 d .
C13 C 1.0618(6) 0.2633(10) 0.6638(4) 0.0271(19) Uani 1 1 d .
C11 C 0.5744(6) 0.2215(11) 0.4414(4) 0.031(2) Uani 1 1 d .
H16 H 0.5670 0.1608 0.3958 0.047 Uiso 1 1 calc R
H17 H 0.5715 0.3357 0.4305 0.047 Uiso 1 1 calc R
H18 H 0.5220 0.1933 0.4738 0.047 Uiso 1 1 calc R
C14 C 1.1542(6) 0.2213(11) 0.6838(5) 0.029(2) Uani 1 1 d .
H22 H 1.2013 0.3010 0.6950 0.035 Uiso 1 1 calc R
C5 C 0.5340(6) 0.1986(9) 0.7360(4) 0.0279(19) Uani 1 1 d .
H7 H 0.5386 0.1520 0.7832 0.033 Uiso 1 1 calc R
C18 C 1.0320(6) 0.4359(10) 0.6594(5) 0.031(2) Uani 1 1 d .
H25 H 1.0262 0.4685 0.6081 0.047 Uiso 1 1 calc R
H26 H 1.0811 0.5017 0.6848 0.047 Uiso 1 1 calc R
H27 H 0.9695 0.4498 0.6825 0.047 Uiso 1 1 calc R
C4 C 0.4444(6) 0.2621(10) 0.7099(5) 0.029(2) Uani 1 1 d .
H6 H 0.3889 0.2572 0.7392 0.034 Uiso 1 1 calc R
C2 C 0.5181(6) 0.3366(10) 0.6016(4) 0.0279(19) Uani 1 1 d .
H4 H 0.5120 0.3878 0.5554 0.034 Uiso 1 1 calc R
C7 C 0.7030(6) 0.5100(10) 0.5401(4) 0.0269(19) Uani 1 1 d .
H8 H 0.6368 0.5332 0.5190 0.032 Uiso 1 1 calc R
C9 C 0.7767(6) 0.5603(11) 0.4840(5) 0.033(2) Uani 1 1 d .
H12 H 0.7684 0.6737 0.4727 0.050 Uiso 1 1 calc R
H13 H 0.7665 0.4976 0.4393 0.050 Uiso 1 1 calc R
H14 H 0.8425 0.5418 0.5039 0.050 Uiso 1 1 calc R
C10 C 0.6720(6) 0.1819(11) 0.4786(4) 0.0272(19) Uani 1 1 d .
H15 H 0.7222 0.2042 0.4418 0.033 Uiso 1 1 calc R
C3 C 0.4386(6) 0.3277(11) 0.6450(5) 0.033(2) Uani 1 1 d .
H5 H 0.3784 0.3701 0.6276 0.039 Uiso 1 1 calc R
C19 C 0.9386(6) -0.1220(10) 0.6315(5) 0.032(2) Uani 1 1 d .
H28 H 0.9642 -0.2304 0.6368 0.049 Uiso 1 1 calc R
H29 H 0.9152 -0.1053 0.5810 0.049 Uiso 1 1 calc R
H30 H 0.8850 -0.1071 0.6647 0.049 Uiso 1 1 calc R
C15 C 1.1789(6) 0.0625(11) 0.6876(4) 0.031(2) Uani 1 1 d .
H23 H 1.2427 0.0312 0.7024 0.037 Uiso 1 1 calc R
C16 C 1.1086(6) -0.0517(10) 0.6693(4) 0.0285(19) Uani 1 1 d .
H24 H 1.1246 -0.1617 0.6705 0.034 Uiso 1 1 calc R
C12 C 0.6805(7) 0.0043(11) 0.4965(5) 0.039(2) Uani 1 1 d .
H19 H 0.6368 -0.0221 0.5359 0.059 Uiso 1 1 calc R
H20 H 0.7474 -0.0204 0.5121 0.059 Uiso 1 1 calc R
H21 H 0.6627 -0.0584 0.4530 0.059 Uiso 1 1 calc R
C8 C 0.7156(7) 0.6047(11) 0.6107(5) 0.037(2) Uani 1 1 d .
H9 H 0.7756 0.5715 0.6365 0.055 Uiso 1 1 calc R
H10 H 0.6603 0.5849 0.6417 0.055 Uiso 1 1 calc R
H11 H 0.7191 0.7186 0.5993 0.055 Uiso 1 1 calc R

loop_
_atom_site_aniso_label
_atom_site_aniso_U_11
_atom_site_aniso_U_22
_atom_site_aniso_U_33
_atom_site_aniso_U_23
_atom_site_aniso_U_13
_atom_site_aniso_U_12
Pd1 0.0235(4) 0.0283(4) 0.0162(3) 0.0003(3) 0.0008(2) -0.0001(3)
P1 0.0239(11) 0.0230(12) 0.0156(10) 0.0006(8) -0.0003(8) 0.0005(9)
S1 0.0244(10) 0.0307(12) 0.0168(10) 0.0052(8) 0.0003(8) -0.0004(9)
O1 0.020(3) 0.027(3) 0.018(3) -0.002(2) 0.000(2) -0.001(2)
O2 0.025(3) 0.025(3) 0.030(3) -0.002(3) 0.002(2) -0.003(2)
N1 0.026(4) 0.033(4) 0.015(3) 0.001(3) 0.003(3) -0.002(3)
C1 0.028(4) 0.030(5) 0.013(4) 0.000(3) -0.004(3) 0.002(4)
C6 0.019(4) 0.014(4) 0.029(4) 0.001(3) -0.004(3) -0.003(3)
O3 0.033(3) 0.054(4) 0.015(3) 0.011(3) -0.002(2) 0.003(3)
C20 0.027(4) 0.030(5) 0.014(4) 0.000(3) 0.000(3) -0.002(4)
C17 0.022(4) 0.029(5) 0.015(4) 0.000(3) 0.002(3) 0.007(3)
C13 0.037(5) 0.030(5) 0.014(4) 0.000(3) -0.001(3) -0.002(4)
C11 0.036(5) 0.039(6) 0.017(4) -0.003(4) -0.003(4) -0.001(4)
C14 0.022(4) 0.037(6) 0.029(5) -0.009(4) -0.004(3) -0.005(4)
C5 0.047(5) 0.020(5) 0.017(4) 0.000(3) -0.003(4) -0.002(4)
C18 0.038(5) 0.029(5) 0.027(5) -0.002(4) 0.005(4) -0.001(4)
C4 0.017(4) 0.023(5) 0.046(5) -0.002(4) 0.006(4) 0.002(3)
C2 0.031(5) 0.032(5) 0.020(4) 0.004(4) -0.004(3) 0.002(4)
C7 0.030(5) 0.031(5) 0.019(4) -0.001(3) -0.001(3) 0.008(4)
C9 0.037(5) 0.036(5) 0.027(5) 0.006(4) 0.005(4) -0.005(4)
C10 0.024(4) 0.044(5) 0.014(4) -0.002(4) -0.002(3) -0.006(4)
C3 0.022(4) 0.044(6) 0.032(5) -0.016(4) -0.003(4) 0.002(4)
C19 0.037(5) 0.023(5) 0.037(5) -0.002(4) 0.004(4) 0.005(4)
C15 0.028(5) 0.046(6) 0.017(4) -0.006(4) -0.010(3) 0.007(4)
C16 0.035(5) 0.026(5) 0.024(4) -0.001(4) 0.004(4) 0.011(4)
C12 0.041(6) 0.031(6) 0.045(6) -0.007(4) -0.012(4) -0.005(4)
C8 0.055(6) 0.033(5) 0.022(4) 0.000(4) 0.011(4) -0.009(5)

loop_
_atom_type_symbol
_atom_type_description
_atom_type_scat_dispersion_real
_atom_type_scat_dispersion_imag
_atom_type_scat_source
C C 0.0033 0.0016 'International Tables Vol C Tables 4.2.6.8 and 6.1.1.4'
H H 0.0000 0.0000 'International Tables Vol C Tables 4.2.6.8 and 6.1.1.4'
N N 0.0061 0.0033 'International Tables Vol C Tables 4.2.6.8 and 6.1.1.4'
O O 0.0106 0.0060 'International Tables Vol C Tables 4.2.6.8 and 6.1.1.4'
P P 0.1023 0.0942 'International Tables Vol C Tables 4.2.6.8 and 6.1.1.4'
S S 0.1246 0.1234 'International Tables Vol C Tables 4.2.6.8 and 6.1.1.4'
Pd Pd -0.9988 1.0072 'International Tables Vol C Tables 4.2.6.8 and 6.1.1.4'

loop_
_geom_angle_atom_site_label_1
_geom_angle_atom_site_label_2
_geom_angle_atom_site_label_3
_geom_angle
C1 Pd1 O1 176.6(3)
C1 Pd1 N1 85.8(3)
O1 Pd1 N1 90.8(2)
C1 Pd1 P1 91.8(2)
O1 Pd1 P1 91.68(16)
N1 Pd1 P1 177.50(17)
C20 P1 C10 105.4(4)
C20 P1 C7 102.0(4)
C10 P1 C7 108.9(4)
C20 P1 Pd1 114.4(3)
C10 P1 Pd1 113.0(3)
C7 P1 Pd1 112.3(3)
O3 S1 O2 115.4(4)
O3 S1 O1 109.8(3)
O2 S1 O1 112.4(3)
O3 S1 C6 106.3(4)
O2 S1 C6 105.4(4)
O1 S1 C6 106.9(3)
S1 O1 Pd1 119.7(3)
C17 N1 C13 120.3(7)
C17 N1 Pd1 119.9(5)
C13 N1 Pd1 119.7(6)
Pd1 C1 H1 109.5
Pd1 C1 H2 109.5
H1 C1 H2 109.5
Pd1 C1 H3 109.5
H1 C1 H3 109.5
H2 C1 H3 109.5
C5 C6 C20 121.2(7)
C5 C6 S1 116.3(6)
C20 C6 S1 122.5(6)
C6 C20 C2 115.7(7)
C6 C20 P1 127.6(6)
C2 C20 P1 116.6(6)
N1 C17 C16 120.7(8)
N1 C17 C19 117.5(7)
C16 C17 C19 121.8(8)
N1 C13 C14 120.9(8)
N1 C13 C18 118.1(8)
C14 C13 C18 120.9(8)
C10 C11 H16 109.5
C10 C11 H17 109.5
H16 C11 H17 109.5
C10 C11 H18 109.5
H16 C11 H18 109.5
H17 C11 H18 109.5
C13 C14 C15 119.4(8)
C13 C14 H22 120.3
C15 C14 H22 120.3
C6 C5 C4 120.7(8)
C6 C5 H7 119.6
C4 C5 H7 119.6
C13 C18 H25 109.5
C13 C18 H26 109.5
H25 C18 H26 109.5
C13 C18 H27 109.5
H25 C18 H27 109.5
H26 C18 H27 109.5
C3 C4 C5 119.5(8)
C3 C4 H6 120.3
C5 C4 H6 120.3
C3 C2 C20 121.5(8)
C3 C2 H4 119.2
C20 C2 H4 119.2
C8 C7 C9 111.5(7)
C8 C7 P1 109.3(6)
C9 C7 P1 112.5(6)
C8 C7 H8 107.8
C9 C7 H8 107.8
P1 C7 H8 107.8
C7 C9 H12 109.5
C7 C9 H13 109.5
H12 C9 H13 109.5
C7 C9 H14 109.5
H12 C9 H14 109.5
H13 C9 H14 109.5
C11 C10 C12 111.6(7)
C11 C10 P1 118.1(6)
C12 C10 P1 108.0(6)
C11 C10 H15 106.1
C12 C10 H15 106.1
P1 C10 H15 106.1
C4 C3 C2 121.3(8)
C4 C3 H5 119.3
C2 C3 H5 119.3
C17 C19 H28 109.5
C17 C19 H29 109.5
H28 C19 H29 109.5
C17 C19 H30 109.5
H28 C19 H30 109.5
H29 C19 H30 109.5
C14 C15 C16 118.9(8)
C14 C15 H23 120.5
C16 C15 H23 120.5
C17 C16 C15 119.6(8)
C17 C16 H24 120.2
C15 C16 H24 120.2
C10 C12 H19 109.5
C10 C12 H20 109.5
H19 C12 H20 109.5
C10 C12 H21 109.5
H19 C12 H21 109.5
H20 C12 H21 109.5
C7 C8 H9 109.5
C7 C8 H10 109.5
H9 C8 H10 109.5
C7 C8 H11 109.5
H9 C8 H11 109.5
H10 C8 H11 109.5

loop_
_geom_bond_atom_site_label_1
_geom_bond_atom_site_label_2
_geom_bond_distance
Pd1 C1 2.025(8)
Pd1 O1 2.123(5)
Pd1 N1 2.136(7)
Pd1 P1 2.226(3)
P1 C20 1.839(8)
P1 C10 1.842(8)
P1 C7 1.845(9)
S1 O3 1.440(6)
S1 O2 1.442(6)
S1 O1 1.467(6)
S1 C6 1.782(8)
N1 C17 1.345(10)
N1 C13 1.354(11)
C1 H1 0.9800
C1 H2 0.9800
C1 H3 0.9800
C6 C5 1.352(11)
C6 C20 1.405(11)
C20 C2 1.419(11)
C17 C16 1.358(11)
C17 C19 1.497(12)
C13 C14 1.362(12)
C13 C18 1.508(12)
C11 C10 1.527(11)
C11 H16 0.9800
C11 H17 0.9800
C11 H18 0.9800
C14 C15 1.377(12)
C14 H22 0.9500
C5 C4 1.415(12)
C5 H7 0.9500
C18 H25 0.9800
C18 H26 0.9800
C18 H27 0.9800
C4 C3 1.310(13)
C4 H6 0.9500
C2 C3 1.377(12)
C2 H4 0.9500
C7 C8 1.523(11)
C7 C9 1.529(11)
C7 H8 1.0000
C9 H12 0.9800
C9 H13 0.9800
C9 H14 0.9800
C10 C12 1.530(13)
C10 H15 1.0000
C3 H5 0.9500
C19 H28 0.9800
C19 H29 0.9800
C19 H30 0.9800
C15 C16 1.397(12)
C15 H23 0.9500
C16 H24 0.9500
C12 H19 0.9800
C12 H20 0.9800
C12 H21 0.9800
C8 H9 0.9800
C8 H10 0.9800
C8 H11 0.9800

loop_
_geom_torsion_atom_site_label_1
_geom_torsion_atom_site_label_2
_geom_torsion_atom_site_label_3
_geom_torsion_atom_site_label_4
_geom_torsion
C1 Pd1 P1 C20 165.9(4)
O1 Pd1 P1 C20 -14.3(3)
C1 Pd1 P1 C10 45.3(4)
O1 Pd1 P1 C10 -135.0(3)
C1 Pd1 P1 C7 -78.4(4)
O1 Pd1 P1 C7 101.3(3)
O3 S1 O1 Pd1 169.9(3)
O2 S1 O1 Pd1 40.0(5)
C6 S1 O1 Pd1 -75.2(4)
N1 Pd1 O1 S1 -120.7(4)
P1 Pd1 O1 S1 58.9(3)
C1 Pd1 N1 C17 -89.0(6)
O1 Pd1 N1 C17 91.3(6)
C1 Pd1 N1 C13 87.6(6)
O1 Pd1 N1 C13 -92.1(6)
O3 S1 C6 C5 -21.9(7)
O2 S1 C6 C5 101.1(7)
O1 S1 C6 C5 -139.1(6)
O3 S1 C6 C20 160.2(7)
O2 S1 C6 C20 -76.8(7)
O1 S1 C6 C20 43.0(8)
C5 C6 C20 C2 1.7(12)
S1 C6 C20 C2 179.5(6)
C5 C6 C20 P1 177.7(6)
S1 C6 C20 P1 -4.5(11)
C10 P1 C20 C6 120.0(8)
C7 P1 C20 C6 -126.3(8)
Pd1 P1 C20 C6 -4.7(8)
C10 P1 C20 C2 -64.0(7)
C7 P1 C20 C2 49.7(7)
Pd1 P1 C20 C2 171.3(5)
C13 N1 C17 C16 -1.7(11)
Pd1 N1 C17 C16 174.9(6)
C13 N1 C17 C19 178.5(7)
Pd1 N1 C17 C19 -4.9(9)
C17 N1 C13 C14 1.6(11)
Pd1 N1 C13 C14 -175.0(6)
C17 N1 C13 C18 -179.5(7)
Pd1 N1 C13 C18 3.9(9)
N1 C13 C14 C15 -1.4(12)
C18 C13 C14 C15 179.7(8)
C20 C6 C5 C4 -0.1(12)
S1 C6 C5 C4 -178.1(6)
C6 C5 C4 C3 -0.7(13)
C6 C20 C2 C3 -2.5(12)
P1 C20 C2 C3 -179.0(7)
C20 P1 C7 C8 58.8(7)
C10 P1 C7 C8 169.9(6)
Pd1 P1 C7 C8 -64.2(6)
C20 P1 C7 C9 -176.7(6)
C10 P1 C7 C9 -65.6(7)
Pd1 P1 C7 C9 60.3(6)
C20 P1 C10 C11 54.9(7)
C7 P1 C10 C11 -53.9(7)
Pd1 P1 C10 C11 -179.4(5)
C20 P1 C10 C12 -72.9(7)
C7 P1 C10 C12 178.3(6)
Pd1 P1 C10 C12 52.7(6)
C5 C4 C3 C2 -0.2(13)
C20 C2 C3 C4 1.8(14)
C13 C14 C15 C16 1.3(12)
N1 C17 C16 C15 1.7(12)
C19 C17 C16 C15 -178.5(7)
C14 C15 C16 C17 -1.5(12)
